data_9005089
loop_
_publ_author_name
'Bonazzi, P.'
'Garbarino, C.'
'Menchetti, S.'

_publ_section_title
;
 Crystal chemistry of piemontites: REE-bearing
 piemontite from Monte Brugiana, Alpi Apuane, Italy
 Sample: BR1A
;
_journal_name_full 'European Journal of Mineralogy'
_journal_page_first 23
_journal_page_last 33
_journal_volume 4
_journal_year 1992
_chemical_compound_source 'Monte Brugiana, Alpi Apuane, Italy'
_chemical_formula_sum
;Al1.75 Ca1.48 Ce0.04 Fe0.39 H La0.16 Mg0.08 Mn0.98 Nd0.06 O13 Pr0.02 Si3
 Sm0.003 Sr0.03 Th0.004
;
_chemical_name_mineral Piemontite
_space_group_IT_number 11
_symmetry_space_group_name_Hall '-P 2yb'
_symmetry_space_group_name_H-M 'P 1 21/m 1'
_cell_angle_alpha 90
_cell_angle_beta 115.00
_cell_angle_gamma 90
_cell_length_a 8.884
_cell_length_b 5.685
_cell_length_c 10.152
_cell_formula_units_Z 2
_cell_volume 464.693
_database_code_amcsd 0006434
_exptl_crystal_density_diffrn 3.721
_cod_original_formula_sum
;Ca1.48 Mn.98 Sr.03 La.16 Ce.04 Pr.02 Nd.06 Sm.003 Th.004 Al1.75 Mg.08 Fe.39
 Si3 O13 H
;
_cod_database_code 9005089

loop_
_space_group_symop_operation_xyz
x,y,z
x,1/2-y,z
-x,1/2+y,-z
-x,-y,-z

loop_
_atom_site_label
_atom_site_fract_x
_atom_site_fract_y
_atom_site_fract_z
_atom_site_occupancy
_atom_site_U_iso_or_equiv
CaA1 0.75800 0.75000 0.15180 0.74000 0.01010
MnA1 0.75800 0.75000 0.15180 0.24500 0.01010
CaA2 0.59540 0.75000 0.42610 0.74000 0.01170
SrA2 0.59540 0.75000 0.42610 0.03000 0.01170
LaA2 0.59540 0.75000 0.42610 0.16000 0.01170
CeA2 0.59540 0.75000 0.42610 0.04000 0.01170
PrA2 0.59540 0.75000 0.42610 0.02000 0.01170
NdA2 0.59540 0.75000 0.42610 0.06000 0.01170
SmA2 0.59540 0.75000 0.42610 0.00300 0.01170
ThA2 0.59540 0.75000 0.42610 0.00400 0.01170
AlM1 0.00000 0.00000 0.00000 0.58330 0.00640
MgM1 0.00000 0.00000 0.00000 0.02660 0.00640
MnM1 0.00000 0.00000 0.00000 0.24500 0.00640
FeM1 0.00000 0.00000 0.00000 0.13000 0.00640
AlM2 0.00000 0.00000 0.50000 0.58330 0.00510
MgM2 0.00000 0.00000 0.50000 0.02660 0.00510
MnM2 0.00000 0.00000 0.50000 0.24500 0.00510
FeM2 0.00000 0.00000 0.50000 0.13000 0.00510
AlM3 0.29910 0.25000 0.21940 0.58330 0.00870
MgM3 0.29910 0.25000 0.21940 0.02660 0.00870
MnM3 0.29910 0.25000 0.21940 0.24500 0.00870
FeM3 0.29910 0.25000 0.21940 0.13000 0.00870
Si1 0.34210 0.75000 0.04370 1.00000 0.00600
Si2 0.68730 0.25000 0.27610 1.00000 0.00590
Si3 0.18670 0.75000 0.32140 1.00000 0.00480
O1 0.23670 0.99200 0.03540 1.00000 0.01060
O2 0.30840 0.97770 0.35830 1.00000 0.00920
O3 0.79900 0.01520 0.33620 1.00000 0.00980
O4 0.05570 0.25000 0.13030 1.00000 0.00680
O5 0.04450 0.75000 0.15020 1.00000 0.00870
O6 0.07150 0.75000 0.41210 1.00000 0.00690
O7 0.51450 0.75000 0.18060 1.00000 0.01110
O8 0.53530 0.25000 0.32110 1.00000 0.01720
O9 0.61710 0.25000 0.09940 1.00000 0.01510
O10 0.08710 0.25000 0.43230 1.00000 0.00690
H 0.07300 0.25000 0.34600 1.00000 0.02000

loop_
_cod_related_entry_id
_cod_related_entry_database
_cod_related_entry_code
1 AMCSD 0006434
